data_7050574
loop_
_publ_author_name
'Patra, Goutam Kumar'
'Goldberg, Israel'

_publ_section_title
;
 The synthesis and characterization of a series of bis-bidentate Schiff
 base ligands and their coordination complexes with silver(i),
 copper(i) and zinc(ii) d10 metal ionsElectronic supplementary
 information (ESI) available: Views of the crystal structures of
 ligands of 1, 2 and 3. See http://www.rsc.org/suppdata/nj/b3/b301632c/
;
_journal_issue 7
_journal_name_full 'New Journal of Chemistry'
_journal_page_first 1124
_journal_paper_doi 10.1039/b301632c
_journal_volume 27
_journal_year 2003
_chemical_formula_moiety '(C34 H24 N6), (Zn Cl2 O8), 2.50(C2 H3 N), (C4 H10 O), (H2 O)'
_chemical_formula_sum 'C43 H43.5 Cl2 N8.5 O10 Zn'
_chemical_formula_weight 975.63
_chemical_name_systematic
; 
? 
;
_space_group_IT_number 14
_symmetry_cell_setting monoclinic
_symmetry_space_group_name_Hall '-P 2ybc'
_symmetry_space_group_name_H-M 'P 1 21/c 1'
_atom_sites_solution_hydrogens geom
_atom_sites_solution_primary direct
_atom_sites_solution_secondary difmap
_audit_creation_method SHELXL-97
_cell_angle_alpha 90.00
_cell_angle_beta 107.6890(7)
_cell_angle_gamma 90.00
_cell_formula_units_Z 4
_cell_length_a 18.8160(3)
_cell_length_b 12.6210(2)
_cell_length_c 20.3570(4)
_cell_measurement_reflns_used 7343
_cell_measurement_temperature 110(2)
_cell_measurement_theta_max 27.89
_cell_measurement_theta_min 1.93
_cell_volume 4605.75(14)
_computing_cell_refinement Denzo
_computing_data_collection 'Collect, Nonius B.V.'
_computing_data_reduction Denzo
_computing_structure_refinement 'SHELXL-97 (Sheldrick, 1997)'
_computing_structure_solution SHELXS-86
_diffrn_ambient_temperature 110(2)
_diffrn_detector_area_resol_mean '56 microns'
_diffrn_measured_fraction_theta_full 0.951
_diffrn_measured_fraction_theta_max 0.951
_diffrn_measurement_device_type 'Nonius KappaCCD'
_diffrn_measurement_method '1 deg. Phi & Omega scans'
_diffrn_radiation_monochromator graphite
_diffrn_radiation_source 'fine-focus sealed tube'
_diffrn_radiation_type MoK\a
_diffrn_radiation_wavelength 0.71073
_diffrn_reflns_av_R_equivalents 0.0000
_diffrn_reflns_av_sigmaI/netI 0.0543
_diffrn_reflns_limit_h_max 24
_diffrn_reflns_limit_h_min 0
_diffrn_reflns_limit_k_max 16
_diffrn_reflns_limit_k_min 0
_diffrn_reflns_limit_l_max 25
_diffrn_reflns_limit_l_min -26
_diffrn_reflns_number 10472
_diffrn_reflns_theta_full 27.89
_diffrn_reflns_theta_max 27.89
_diffrn_reflns_theta_min 1.93
_exptl_absorpt_coefficient_mu 0.715
_exptl_absorpt_correction_T_max 0.9001
_exptl_absorpt_correction_T_min 0.8412
_exptl_absorpt_correction_type multi-scan
_exptl_absorpt_process_details 'Blessing, 1995'
_exptl_crystal_colour yellow
_exptl_crystal_density_diffrn 1.407
_exptl_crystal_density_method 'not measured'
_exptl_crystal_description prisms
_exptl_crystal_F_000 2020
_exptl_crystal_size_max 0.25
_exptl_crystal_size_mid 0.25
_exptl_crystal_size_min 0.15
_refine_diff_density_max 1.021
_refine_diff_density_min -0.747
_refine_diff_density_rms 0.092
_refine_ls_extinction_method none
_refine_ls_goodness_of_fit_ref 1.024
_refine_ls_hydrogen_treatment constr
_refine_ls_matrix_type full
_refine_ls_number_parameters 671
_refine_ls_number_reflns 10472
_refine_ls_number_restraints 0
_refine_ls_restrained_S_all 1.024
_refine_ls_R_factor_all 0.1021
_refine_ls_R_factor_gt 0.0678
_refine_ls_shift/su_max 0.209
_refine_ls_shift/su_mean 0.059
_refine_ls_structure_factor_coef Fsqd
_refine_ls_weighting_details 'calc w=1/[\s^2^(Fo^2^)+(0.0999P)^2^+8.7056P] where P=(Fo^2^+2Fc^2^)/3'
_refine_ls_weighting_scheme calc
_refine_ls_wR_factor_gt 0.1787
_refine_ls_wR_factor_ref 0.2020
_reflns_number_gt 7343
_reflns_number_total 10472
_reflns_threshold_expression >2sigma(I)
_cod_data_source_file b301632c.txt
_cod_data_source_block Complex-2c
_cod_original_sg_symbol_H-M P21/c
_cod_original_formula_sum 'C43 H43.50 Cl2 N8.50 O10 Zn'
_cod_database_code 7050574

loop_
_symmetry_equiv_pos_as_xyz
'x, y, z'
'-x, y+1/2, -z+1/2'
'-x, -y, -z'
'x, -y-1/2, z-1/2'

loop_
_atom_site_label
_atom_site_type_symbol
_atom_site_fract_x
_atom_site_fract_y
_atom_site_fract_z
_atom_site_U_iso_or_equiv
_atom_site_adp_type
_atom_site_occupancy
_atom_site_symmetry_multiplicity
_atom_site_calc_flag
_atom_site_refinement_flags
_atom_site_disorder_assembly
_atom_site_disorder_group
N1 N 0.20166(17) -0.0871(2) -0.05315(16) 0.0310(7) Uani 1 1 d . . .
C2 C 0.1772(2) -0.1897(3) -0.0655(2) 0.0360(9) Uani 1 1 d . . .
C3 C 0.2142(3) -0.2706(3) -0.0204(3) 0.0494(11) Uani 1 1 d . . .
H3 H 0.2557 -0.2545 0.0185 0.059 Uiso 1 1 calc R . .
C4 C 0.1895(3) -0.3735(4) -0.0334(4) 0.0684(17) Uani 1 1 d . . .
H4 H 0.2145 -0.4284 -0.0031 0.082 Uiso 1 1 calc R . .
C5 C 0.1285(4) -0.3987(4) -0.0902(4) 0.0748(19) Uani 1 1 d . . .
H5 H 0.1121 -0.4702 -0.0977 0.090 Uiso 1 1 calc R . .
C6 C 0.0927(3) -0.3236(4) -0.1342(3) 0.0649(15) Uani 1 1 d . . .
H6 H 0.0515 -0.3420 -0.1728 0.078 Uiso 1 1 calc R . .
C7 C 0.1162(3) -0.2161(4) -0.1235(3) 0.0471(11) Uani 1 1 d . . .
C8 C 0.0826(3) -0.1346(4) -0.1693(3) 0.0554(13) Uani 1 1 d . . .
H8 H 0.0415 -0.1499 -0.2088 0.066 Uiso 1 1 calc R . .
C9 C 0.1088(3) -0.0340(4) -0.1573(2) 0.0479(11) Uani 1 1 d . . .
H9 H 0.0865 0.0212 -0.1885 0.057 Uiso 1 1 calc R . .
C10 C 0.1685(2) -0.0122(3) -0.0991(2) 0.0328(8) Uani 1 1 d . . .
C11 C 0.1997(2) 0.0947(3) -0.08630(19) 0.0330(8) Uani 1 1 d . . .
H11 H 0.1867 0.1471 -0.1214 0.040 Uiso 1 1 calc R . .
N12 N 0.24480(17) 0.1160(2) -0.02714(15) 0.0279(6) Uani 1 1 d . . .
N13 N 0.28030(16) 0.2150(2) -0.02083(16) 0.0290(6) Uani 1 1 d . . .
C14 C 0.28570(19) 0.2700(3) 0.03310(18) 0.0277(7) Uani 1 1 d . . .
C15 C 0.2570(2) 0.2421(3) 0.09277(19) 0.0300(8) Uani 1 1 d . . .
N16 N 0.28310(18) 0.1645(2) 0.13387(16) 0.0328(7) Uani 1 1 d . . .
N17 N 0.32636(18) 0.0934(2) 0.11191(15) 0.0316(7) Uani 1 1 d . . .
C18 C 0.3973(2) 0.0920(3) 0.13337(19) 0.0330(8) Uani 1 1 d . . .
H18 H 0.4248 0.1398 0.1679 0.040 Uiso 1 1 calc R . .
C19 C 0.4347(2) 0.0127(3) 0.10208(19) 0.0313(8) Uani 1 1 d . . .
C20 C 0.5122(2) -0.0002(3) 0.1268(2) 0.0366(9) Uani 1 1 d . . .
H20 H 0.5413 0.0418 0.1640 0.044 Uiso 1 1 calc R . .
C21 C 0.5455(2) -0.0740(3) 0.0968(2) 0.0398(9) Uani 1 1 d . . .
H21 H 0.5977 -0.0859 0.1143 0.048 Uiso 1 1 calc R . .
C22 C 0.5020(2) -0.1324(3) 0.0401(2) 0.0337(8) Uani 1 1 d . . .
C23 C 0.5326(2) -0.2084(3) 0.0045(2) 0.0390(9) Uani 1 1 d . . .
H23 H 0.5844 -0.2243 0.0211 0.047 Uiso 1 1 calc R . .
C24 C 0.4892(2) -0.2584(3) -0.0525(2) 0.0413(10) Uani 1 1 d . . .
H24 H 0.5106 -0.3089 -0.0755 0.050 Uiso 1 1 calc R . .
C25 C 0.4119(2) -0.2356(3) -0.0778(2) 0.0376(9) Uani 1 1 d . . .
H25 H 0.3820 -0.2692 -0.1186 0.045 Uiso 1 1 calc R . .
C26 C 0.3798(2) -0.1653(3) -0.0439(2) 0.0322(8) Uani 1 1 d . . .
H26 H 0.3278 -0.1516 -0.0608 0.039 Uiso 1 1 calc R . .
C27 C 0.4239(2) -0.1130(3) 0.01612(19) 0.0295(8) Uani 1 1 d . . .
N28 N 0.39113(17) -0.0419(2) 0.04879(16) 0.0287(6) Uani 1 1 d . . .
C29 C 0.3266(2) 0.3713(3) 0.0392(2) 0.0322(8) Uani 1 1 d . . .
C30 C 0.3310(2) 0.4228(3) -0.0202(2) 0.0403(9) Uani 1 1 d . . .
H30 H 0.3061 0.3944 -0.0645 0.048 Uiso 1 1 calc R . .
C31 C 0.3723(3) 0.5160(3) -0.0141(3) 0.0509(11) Uani 1 1 d . . .
H31 H 0.3757 0.5509 -0.0543 0.061 Uiso 1 1 calc R . .
C32 C 0.4080(3) 0.5578(4) 0.0498(3) 0.0539(12) Uani 1 1 d . . .
H32 H 0.4354 0.6218 0.0534 0.065 Uiso 1 1 calc R . .
C33 C 0.4042(3) 0.5074(4) 0.1082(3) 0.0525(12) Uani 1 1 d . . .
H33 H 0.4299 0.5359 0.1522 0.063 Uiso 1 1 calc R . .
C34 C 0.3629(2) 0.4149(3) 0.1034(2) 0.0427(10) Uani 1 1 d . . .
H34 H 0.3594 0.3813 0.1440 0.051 Uiso 1 1 calc R . .
C35 C 0.1994(2) 0.3117(3) 0.1065(2) 0.0373(9) Uani 1 1 d . . .
C36 C 0.1578(2) 0.3781(3) 0.0541(2) 0.0419(10) Uani 1 1 d . . .
H36 H 0.1674 0.3803 0.0110 0.050 Uiso 1 1 calc R . .
C37 C 0.1018(3) 0.4412(4) 0.0655(3) 0.0566(13) Uani 1 1 d . . .
H37 H 0.0734 0.4870 0.0302 0.068 Uiso 1 1 calc R . .
C38 C 0.0877(3) 0.4372(4) 0.1280(4) 0.0691(17) Uani 1 1 d . . .
H38 H 0.0499 0.4806 0.1359 0.083 Uiso 1 1 calc R . .
C39 C 0.1283(4) 0.3702(5) 0.1788(3) 0.0730(17) Uani 1 1 d . . .
H39 H 0.1176 0.3669 0.2215 0.088 Uiso 1 1 calc R . .
C40 C 0.1846(3) 0.3073(4) 0.1689(3) 0.0574(13) Uani 1 1 d . . .
H40 H 0.2127 0.2618 0.2046 0.069 Uiso 1 1 calc R . .
Zn41 Zn 0.27412(2) -0.02379(3) 0.03850(2) 0.02962(14) Uani 1 1 d . . .
Cl42 Cl 0.54031(8) 0.29564(10) 0.26530(6) 0.0560(3) Uani 1 1 d . . .
O43 O 0.57487(19) 0.2752(3) 0.33674(15) 0.0525(8) Uani 1 1 d . . .
O44 O 0.5580(3) 0.2134(4) 0.2259(2) 0.0904(15) Uani 1 1 d . . .
O45 O 0.4605(2) 0.2971(5) 0.2511(2) 0.1058(18) Uani 1 1 d . . .
O46 O 0.5608(5) 0.3969(4) 0.2497(3) 0.144(3) Uani 1 1 d . . .
Cl47 Cl 0.07431(16) 0.2056(3) 0.35250(19) 0.0635(7) Uani 0.50 1 d P A 1
O48 O 0.0557(3) 0.2674(3) 0.2973(2) 0.0824(13) Uani 1 1 d . A 1
O49 O 0.0222(4) 0.1242(6) 0.3432(5) 0.0615(19) Uani 0.50 1 d P A 1
O50 O 0.1505(3) 0.1626(5) 0.3747(4) 0.0552(18) Uani 0.50 1 d P A 1
O51 O 0.0674(6) 0.2800(9) 0.4105(5) 0.097(3) Uani 0.50 1 d P A 1
Cl4A Cl 0.08706(15) 0.1650(2) 0.32384(13) 0.0453(6) Uani 0.50 1 d P B 2
O48A O 0.0177(7) 0.2436(9) 0.3646(6) 0.045(3) Uani 0.25 1 d P B 2
O49A O 0.0446(5) 0.0752(7) 0.2987(6) 0.089(3) Uani 0.50 1 d P B 2
O50A O 0.1587(7) 0.1679(11) 0.3178(8) 0.055(3) Uani 0.25 1 d P B 2
O51A O 0.0953(9) 0.1690(8) 0.4001(4) 0.127(5) Uani 0.50 1 d P B 2
N52 N 0.1595(3) 0.0140(4) 0.0603(3) 0.0681(13) Uani 1 1 d . . .
C53 C 0.1062(6) 0.0622(10) 0.0642(8) 0.195(7) Uani 1 1 d . . .
C54 C 0.0427(9) 0.1246(19) 0.0697(19) 0.27(2) Uani 0.50 1 d P . .
H54A H 0.0552 0.1571 0.1155 0.402 Uiso 0.50 1 calc PR . .
H54B H -0.0007 0.0783 0.0628 0.402 Uiso 0.50 1 calc PR . .
H54C H 0.0313 0.1802 0.0344 0.402 Uiso 0.50 1 calc PR . .
O55 O 0.28112(19) -0.1370(3) 0.11246(17) 0.0584(9) Uani 1 1 d . . .
N56 N 0.2804(6) 0.5115(10) 0.3162(5) 0.071(3) Uani 0.50 1 d P . .
N56A N 0.2573(8) 0.620(2) 0.3120(7) 0.147(8) Uani 0.50 1 d P . .
C57 C 0.2745(4) 0.5696(8) 0.2651(4) 0.095(2) Uani 1 1 d . . .
C58A C 0.2978(14) 0.565(3) 0.2093(11) 0.155(13) Uani 0.50 1 d P . .
C58B C 0.2536(11) 0.6110(17) 0.1941(10) 0.103(7) Uani 0.50 1 d P . .
N59 N 0.3063(6) 0.2802(11) 0.3181(5) 0.086(3) Uani 0.50 1 d P . .
C60 C 0.3472(7) 0.2064(12) 0.3202(5) 0.067(3) Uani 0.50 1 d P . .
C61 C 0.3998(9) 0.1245(11) 0.3235(7) 0.087(4) Uani 0.50 1 d P . .
H61A H 0.4409 0.1519 0.3083 0.130 Uiso 0.50 1 calc PR . .
H61B H 0.3754 0.0660 0.2933 0.130 Uiso 0.50 1 calc PR . .
H61C H 0.4193 0.0988 0.3710 0.130 Uiso 0.50 1 calc PR . .
C62 C 0.1051(13) 0.7431(12) 0.0956(12) 0.146(10) Uani 0.50 1 d P D 1
H62A H 0.1377 0.6831 0.0945 0.219 Uiso 0.50 1 calc PR D 1
H62B H 0.1113 0.7984 0.0640 0.219 Uiso 0.50 1 calc PR D 1
H62C H 0.0530 0.7192 0.0814 0.219 Uiso 0.50 1 calc PR D 1
C63 C 0.1268(10) 0.7906(15) 0.1735(12) 0.056(6) Uani 0.25 1 d P D 1
H63A H 0.0857 0.8367 0.1774 0.067 Uiso 0.25 1 calc PR D 1
H63B H 0.1316 0.7312 0.2063 0.067 Uiso 0.25 1 calc PR D 1
O64 O 0.1926(6) 0.8483(7) 0.1921(4) 0.089(3) Uani 0.50 1 d P D 1
C65 C 0.2107(13) 0.9032(17) 0.2574(9) 0.127(7) Uani 0.50 1 d P . .
H65A H 0.1658 0.9432 0.2585 0.152 Uiso 0.50 1 calc PR D 1
H65B H 0.2201 0.8489 0.2941 0.152 Uiso 0.50 1 calc PR D 1
C66 C 0.2642(13) 0.9657(14) 0.2729(7) 0.110(6) Uani 0.50 1 d P D .
H66A H 0.3104 0.9267 0.2771 0.165 Uiso 0.50 1 calc PR . .
H66B H 0.2675 0.9999 0.3169 0.165 Uiso 0.50 1 calc PR . .
H66C H 0.2569 1.0197 0.2369 0.165 Uiso 0.50 1 calc PR . .

loop_
_atom_site_aniso_label
_atom_site_aniso_U_11
_atom_site_aniso_U_22
_atom_site_aniso_U_33
_atom_site_aniso_U_23
_atom_site_aniso_U_13
_atom_site_aniso_U_12
N1 0.0341(16) 0.0233(15) 0.0370(17) 0.0006(12) 0.0128(14) 0.0001(12)
C2 0.038(2) 0.0257(18) 0.053(2) -0.0068(17) 0.0258(19) -0.0051(15)
C3 0.057(3) 0.025(2) 0.079(3) 0.007(2) 0.040(3) 0.0017(18)
C4 0.080(4) 0.025(2) 0.122(5) 0.002(3) 0.063(4) -0.003(2)
C5 0.088(4) 0.032(3) 0.124(5) -0.029(3) 0.061(4) -0.028(3)
C6 0.070(3) 0.051(3) 0.087(4) -0.031(3) 0.042(3) -0.030(3)
C7 0.051(3) 0.039(2) 0.058(3) -0.016(2) 0.027(2) -0.0197(19)
C8 0.052(3) 0.065(3) 0.047(3) -0.017(2) 0.011(2) -0.023(2)
C9 0.048(3) 0.050(3) 0.039(2) -0.0026(19) 0.003(2) -0.007(2)
C10 0.035(2) 0.0258(18) 0.0348(19) 0.0015(15) 0.0063(16) -0.0025(14)
C11 0.040(2) 0.0266(18) 0.0279(18) 0.0041(14) 0.0032(16) -0.0002(15)
N12 0.0337(16) 0.0185(13) 0.0318(15) 0.0039(11) 0.0102(13) -0.0006(11)
N13 0.0320(16) 0.0196(14) 0.0341(16) 0.0038(12) 0.0080(13) 0.0000(11)
C14 0.0284(18) 0.0195(16) 0.0344(19) 0.0043(14) 0.0082(15) 0.0041(13)
C15 0.0359(19) 0.0215(16) 0.0323(18) -0.0028(14) 0.0099(16) -0.0026(14)
N16 0.0427(18) 0.0234(15) 0.0324(16) -0.0019(12) 0.0115(14) 0.0006(13)
N17 0.0425(19) 0.0223(14) 0.0293(15) 0.0026(12) 0.0096(14) 0.0030(12)
C18 0.041(2) 0.0235(17) 0.0313(18) 0.0021(14) 0.0063(17) -0.0059(15)
C19 0.037(2) 0.0210(16) 0.0347(19) 0.0056(14) 0.0083(16) -0.0042(14)
C20 0.035(2) 0.033(2) 0.039(2) 0.0060(16) 0.0064(17) -0.0058(15)
C21 0.031(2) 0.037(2) 0.050(2) 0.0125(18) 0.0107(18) -0.0046(16)
C22 0.035(2) 0.0216(17) 0.046(2) 0.0115(15) 0.0156(17) 0.0000(14)
C23 0.035(2) 0.0298(19) 0.058(3) 0.0100(18) 0.024(2) 0.0024(15)
C24 0.049(2) 0.0261(19) 0.059(3) 0.0028(18) 0.032(2) 0.0000(17)
C25 0.046(2) 0.0241(18) 0.049(2) 0.0005(16) 0.0227(19) -0.0066(16)
C26 0.0333(19) 0.0240(17) 0.043(2) 0.0020(15) 0.0172(17) -0.0016(14)
C27 0.0319(18) 0.0196(16) 0.040(2) 0.0073(14) 0.0158(16) -0.0010(13)
N28 0.0318(16) 0.0196(14) 0.0344(16) 0.0053(12) 0.0096(13) -0.0019(11)
C29 0.0342(19) 0.0176(16) 0.045(2) 0.0026(15) 0.0133(17) 0.0023(14)
C30 0.050(2) 0.0268(19) 0.045(2) 0.0045(17) 0.0164(19) -0.0041(17)
C31 0.061(3) 0.032(2) 0.060(3) 0.009(2) 0.020(2) -0.012(2)
C32 0.060(3) 0.029(2) 0.071(3) 0.001(2) 0.018(3) -0.015(2)
C33 0.057(3) 0.034(2) 0.058(3) -0.001(2) 0.004(2) -0.015(2)
C34 0.050(2) 0.029(2) 0.047(2) 0.0006(17) 0.012(2) -0.0046(17)
C35 0.041(2) 0.0233(18) 0.051(2) -0.0031(16) 0.0190(19) -0.0016(15)
C36 0.037(2) 0.0289(19) 0.061(3) -0.0011(18) 0.018(2) 0.0016(16)
C37 0.045(3) 0.036(2) 0.095(4) 0.006(2) 0.031(3) 0.0098(19)
C38 0.064(3) 0.040(3) 0.122(5) -0.008(3) 0.057(4) 0.004(2)
C39 0.095(4) 0.059(3) 0.090(4) -0.001(3) 0.065(4) 0.013(3)
C40 0.081(4) 0.045(3) 0.061(3) 0.006(2) 0.042(3) 0.012(2)
Zn41 0.0343(3) 0.0216(2) 0.0301(2) 0.00259(16) 0.00565(18) 0.00206(16)
Cl42 0.0809(9) 0.0492(6) 0.0362(5) -0.0139(5) 0.0155(6) -0.0112(6)
O43 0.071(2) 0.0463(18) 0.0358(16) -0.0079(13) 0.0094(15) 0.0007(15)
O44 0.091(3) 0.114(4) 0.073(3) -0.064(3) 0.034(2) -0.022(3)
O45 0.063(3) 0.140(5) 0.088(3) -0.046(3) -0.016(2) 0.024(3)
O46 0.254(8) 0.089(4) 0.079(3) 0.010(3) 0.034(4) -0.072(5)
Cl47 0.0543(17) 0.0553(18) 0.072(2) 0.0112(16) 0.0057(15) -0.0184(14)
O48 0.104(3) 0.055(2) 0.068(2) 0.0226(19) -0.004(2) -0.015(2)
O49 0.054(4) 0.040(4) 0.089(6) 0.014(4) 0.020(4) -0.017(3)
O50 0.029(3) 0.053(4) 0.071(5) -0.010(4) -0.004(3) -0.008(3)
O51 0.111(8) 0.098(7) 0.086(6) -0.015(6) 0.035(6) -0.031(6)
Cl4A 0.0536(14) 0.0350(12) 0.0394(12) -0.0027(9) 0.0024(11) -0.0049(10)
O48A 0.033(6) 0.032(6) 0.049(7) 0.003(5) -0.017(6) -0.011(5)
O49A 0.077(6) 0.050(5) 0.111(7) 0.016(5) -0.016(5) -0.025(4)
O50A 0.039(7) 0.056(8) 0.082(10) -0.017(7) 0.035(7) -0.016(6)
O51A 0.236(16) 0.083(7) 0.038(4) 0.035(5) 0.006(7) 0.047(8)
N52 0.060(3) 0.086(3) 0.070(3) -0.023(3) 0.038(2) -0.025(2)
C53 0.114(7) 0.201(11) 0.319(17) -0.188(12) 0.142(10) -0.099(8)
C54 0.079(11) 0.24(2) 0.55(5) -0.30(3) 0.19(2) -0.098(14)
O55 0.066(2) 0.056(2) 0.0480(18) 0.0153(15) 0.0096(16) -0.0267(17)
N56 0.057(6) 0.100(8) 0.053(6) 0.006(6) 0.010(5) 0.008(5)
N56A 0.097(10) 0.27(3) 0.080(9) -0.057(13) 0.040(8) -0.047(13)
C57 0.063(4) 0.154(8) 0.071(4) -0.014(5) 0.025(3) -0.017(4)
C58A 0.138(19) 0.27(3) 0.079(13) -0.104(18) 0.061(13) -0.09(2)
C58B 0.114(15) 0.121(14) 0.074(10) 0.030(10) 0.026(10) -0.038(12)
N59 0.059(6) 0.136(11) 0.056(6) -0.017(6) 0.009(5) -0.002(7)
C60 0.059(7) 0.099(9) 0.044(6) -0.009(6) 0.016(5) -0.009(6)
C61 0.116(11) 0.077(9) 0.084(9) 0.005(7) 0.056(8) 0.015(8)
C62 0.21(2) 0.069(9) 0.25(2) -0.057(12) 0.20(2) -0.087(12)
C63 0.050(11) 0.047(10) 0.100(16) -0.003(10) 0.065(12) -0.014(8)
O64 0.145(8) 0.083(6) 0.080(5) -0.020(4) 0.095(6) -0.054(5)
C65 0.19(2) 0.138(16) 0.105(13) -0.016(12) 0.119(15) -0.021(15)
C66 0.175(19) 0.104(13) 0.054(8) -0.002(8) 0.040(10) 0.000(12)

loop_
_atom_type_symbol
_atom_type_description
_atom_type_scat_dispersion_real
_atom_type_scat_dispersion_imag
_atom_type_scat_source
C C 0.0033 0.0016 'International Tables Vol C Tables 4.2.6.8 and 6.1.1.4'
H H 0.0000 0.0000 'International Tables Vol C Tables 4.2.6.8 and 6.1.1.4'
N N 0.0061 0.0033 'International Tables Vol C Tables 4.2.6.8 and 6.1.1.4'
Zn Zn 0.2839 1.4301 'International Tables Vol C Tables 4.2.6.8 and 6.1.1.4'
Cl Cl 0.1484 0.1585 'International Tables Vol C Tables 4.2.6.8 and 6.1.1.4'
O O 0.0106 0.0060 'International Tables Vol C Tables 4.2.6.8 and 6.1.1.4'

loop_
_geom_angle_atom_site_label_1
_geom_angle_atom_site_label_2
_geom_angle_atom_site_label_3
_geom_angle
_geom_angle_site_symmetry_1
_geom_angle_site_symmetry_3
_geom_angle_publ_flag
C10 N1 C2 118.6(3) . . ?
C10 N1 Zn41 112.9(2) . . ?
C2 N1 Zn41 127.7(3) . . ?
N1 C2 C3 119.6(4) . . ?
N1 C2 C7 121.2(4) . . ?
C3 C2 C7 119.2(4) . . ?
C4 C3 C2 119.2(5) . . ?
C3 C4 C5 121.2(6) . . ?
C6 C5 C4 120.8(5) . . ?
C5 C6 C7 120.3(5) . . ?
C8 C7 C2 118.0(4) . . ?
C8 C7 C6 122.7(5) . . ?
C2 C7 C6 119.3(5) . . ?
C9 C8 C7 120.0(4) . . ?
C8 C9 C10 119.7(4) . . ?
N1 C10 C9 122.6(4) . . ?
N1 C10 C11 116.7(3) . . ?
C9 C10 C11 120.7(4) . . ?
N12 C11 C10 118.6(3) . . ?
C11 N12 N13 115.9(3) . . ?
C11 N12 Zn41 112.3(2) . . ?
N13 N12 Zn41 129.7(2) . . ?
C14 N13 N12 118.3(3) . . ?
N13 C14 C29 116.5(3) . . ?
N13 C14 C15 127.6(3) . . ?
C29 C14 C15 115.9(3) . . ?
N16 C15 C35 119.0(3) . . ?
N16 C15 C14 122.7(3) . . ?
C35 C15 C14 118.2(3) . . ?
C15 N16 N17 115.7(3) . . ?
C18 N17 N16 124.1(3) . . ?
C18 N17 Zn41 116.5(3) . . ?
N16 N17 Zn41 119.4(2) . . ?
N17 C18 C19 116.7(3) . . ?
N28 C19 C20 123.2(4) . . ?
N28 C19 C18 116.4(3) . . ?
C20 C19 C18 120.4(3) . . ?
C21 C20 C19 119.2(4) . . ?
C20 C21 C22 119.6(4) . . ?
C21 C22 C23 123.1(4) . . ?
C21 C22 C27 118.3(4) . . ?
C23 C22 C27 118.5(4) . . ?
C24 C23 C22 121.1(4) . . ?
C23 C24 C25 120.1(4) . . ?
C26 C25 C24 120.6(4) . . ?
C25 C26 C27 120.3(4) . . ?
N28 C27 C26 119.6(3) . . ?
N28 C27 C22 121.1(3) . . ?
C26 C27 C22 119.2(3) . . ?
C19 N28 C27 118.5(3) . . ?
C19 N28 Zn41 112.4(2) . . ?
C27 N28 Zn41 128.2(2) . . ?
C34 C29 C30 119.2(4) . . ?
C34 C29 C14 121.1(3) . . ?
C30 C29 C14 119.7(3) . . ?
C31 C30 C29 119.5(4) . . ?
C32 C31 C30 120.5(4) . . ?
C33 C32 C31 120.2(4) . . ?
C32 C33 C34 120.3(4) . . ?
C29 C34 C33 120.2(4) . . ?
C40 C35 C36 120.3(4) . . ?
C40 C35 C15 120.7(4) . . ?
C36 C35 C15 118.9(4) . . ?
C35 C36 C37 119.5(5) . . ?
C38 C37 C36 120.0(5) . . ?
C39 C38 C37 120.0(5) . . ?
C40 C39 C38 121.1(5) . . ?
C39 C40 C35 119.2(5) . . ?
O55 Zn41 N1 105.44(12) . . ?
O55 Zn41 N17 93.22(12) . . ?
N1 Zn41 N17 157.83(12) . . ?
O55 Zn41 N28 91.08(13) . . ?
N1 Zn41 N28 114.36(12) . . ?
N17 Zn41 N28 76.39(12) . . ?
O55 Zn41 N12 164.05(14) . . ?
N1 Zn41 N12 77.81(11) . . ?
N17 Zn41 N12 81.03(11) . . ?
N28 Zn41 N12 101.87(11) . . ?
O55 Zn41 N52 82.10(17) . . ?
N1 Zn41 N52 82.04(14) . . ?
N17 Zn41 N52 88.93(14) . . ?
N28 Zn41 N52 163.49(14) . . ?
N12 Zn41 N52 82.93(16) . . ?
O46 Cl42 O44 114.4(4) . . ?
O46 Cl42 O43 109.0(3) . . ?
O44 Cl42 O43 109.5(3) . . ?
O46 Cl42 O45 106.6(4) . . ?
O44 Cl42 O45 107.9(3) . . ?
O43 Cl42 O45 109.3(3) . . ?
O48 Cl47 O49 109.0(4) . . ?
O48 Cl47 O50 117.4(5) . . ?
O49 Cl47 O50 110.5(5) . . ?
O48 Cl47 O51 103.2(5) . . ?
O49 Cl47 O51 109.5(6) . . ?
O50 Cl47 O51 106.9(6) . . ?
O49A Cl4A O50A 116.9(8) . . ?
O49A Cl4A O51A 105.8(7) . . ?
O50A Cl4A O51A 106.8(9) . . ?
O49A Cl4A O48A 100.4(6) . . ?
O50A Cl4A O48A 142.4(6) . . ?
O51A Cl4A O48A 55.7(6) . . ?
O51A O48A Cl4A 47.2(5) . . ?
Cl4A O51A O48A 77.1(6) . . ?
C53 N52 Zn41 160.2(8) . . ?
N52 C53 C54 177.9(10) . . ?
C57 N56 N56A 56.0(8) . . ?
C57 N56A N56 54.5(11) . . ?
N56 C57 N56A 69.5(11) . . ?
N56 C57 C58A 135.6(19) . . ?
N56A C57 C58A 152(2) . . ?
N56 C57 C58B 162.6(12) . . ?
N56A C57 C58B 120.3(17) . . ?
C58A C57 C58B 40.5(14) . . ?
C58B C58A C57 77.3(19) . . ?
C58A C58B C57 62.2(16) . . ?
N59 C60 C61 176.0(14) . . ?
O64 C63 C62 113.5(12) . . ?
C63 O64 C65 116.4(12) . . ?
C66 C65 O64 119.0(13) . . ?

loop_
_geom_bond_atom_site_label_1
_geom_bond_atom_site_label_2
_geom_bond_distance
_geom_bond_site_symmetry_2
_geom_bond_publ_flag
N1 C10 1.342(5) . ?
N1 C2 1.372(5) . ?
N1 Zn41 2.105(3) . ?
C2 C3 1.408(6) . ?
C2 C7 1.415(6) . ?
C3 C4 1.377(6) . ?
C4 C5 1.397(9) . ?
C5 C6 1.337(9) . ?
C6 C7 1.422(6) . ?
C7 C8 1.404(7) . ?
C8 C9 1.357(7) . ?
C9 C10 1.390(6) . ?
C10 C11 1.463(5) . ?
C11 N12 1.273(5) . ?
N12 N13 1.404(4) . ?
N12 Zn41 2.181(3) . ?
N13 C14 1.276(5) . ?
C14 C29 1.478(5) . ?
C14 C15 1.513(5) . ?
C15 N16 1.285(5) . ?
C15 C35 1.486(5) . ?
N16 N17 1.374(4) . ?
N17 C18 1.272(5) . ?
N17 Zn41 2.120(3) . ?
C18 C19 1.476(5) . ?
C19 N28 1.335(5) . ?
C19 C20 1.400(6) . ?
C20 C21 1.365(6) . ?
C21 C22 1.405(6) . ?
C22 C23 1.424(6) . ?
C22 C27 1.423(5) . ?
C23 C24 1.356(6) . ?
C24 C25 1.418(6) . ?
C25 C26 1.371(5) . ?
C26 C27 1.414(5) . ?
C27 N28 1.369(5) . ?
N28 Zn41 2.159(3) . ?
C29 C34 1.390(6) . ?
C29 C30 1.397(6) . ?
C30 C31 1.394(6) . ?
C31 C32 1.374(7) . ?
C32 C33 1.369(7) . ?
C33 C34 1.389(6) . ?
C35 C40 1.382(6) . ?
C35 C36 1.395(6) . ?
C36 C37 1.396(6) . ?
C37 C38 1.376(8) . ?
C38 C39 1.375(9) . ?
C39 C40 1.387(7) . ?
Zn41 O55 2.051(3) . ?
Zn41 N52 2.378(5) . ?
Cl42 O46 1.399(5) . ?
Cl42 O44 1.412(4) . ?
Cl42 O43 1.425(3) . ?
Cl42 O45 1.440(5) . ?
Cl47 O48 1.324(5) . ?
Cl47 O49 1.393(7) . ?
Cl47 O50 1.469(7) . ?
Cl47 O51 1.545(11) . ?
Cl4A O49A 1.391(8) . ?
Cl4A O50A 1.391(12) . ?
Cl4A O51A 1.513(9) . ?
Cl4A O48A 2.010(14) . ?
O48A O51A 1.704(17) . ?
N52 C53 1.198(11) . ?
C53 C54 1.462(18) . ?
N56 C57 1.249(13) . ?
N56 N56A 1.44(2) . ?
N56A C57 1.271(17) . ?
C57 C58A 1.336(19) . ?
C57 C58B 1.474(18) . ?
C58A C58B 0.98(3) . ?
N59 C60 1.200(17) . ?
C60 C61 1.419(18) . ?
C62 C63 1.63(3) . ?
C63 O64 1.386(19) . ?
O64 C65 1.445(19) . ?
C65 C66 1.24(2) . ?
